data_7134106
loop_
_publ_author_name
'Sah, Pooja'
'Kapur, Manmohan'

_publ_section_title
;
 Palladium-Catalyzed Distal \g&#x2212; and \e&#x2212;Benzylation,
 Allylation and Allenylation of Enones
;
_journal_name_full 'Chemical Communications'
_journal_paper_doi 10.1039/D4CC05607H
_journal_year 2025
_chemical_absolute_configuration unk
_chemical_formula_moiety 'C15 H17 N O3'
_chemical_formula_sum 'C15 H17 N O3'
_chemical_formula_weight 259.29
_space_group_crystal_system orthorhombic
_space_group_IT_number 19
_space_group_name_Hall 'P 2ac 2ab'
_space_group_name_H-M_alt 'P 21 21 21'
_atom_sites_solution_hydrogens geom
_atom_sites_solution_primary dual
_audit_creation_date 2024-02-26
_audit_creation_method
;
Olex2 1.5
(compiled 2023.08.24 svn.re1ec1418 for OlexSys, GUI svn.r6817)
;
_audit_update_record
;
2024-03-26 deposited with the CCDC.	2024-12-29 downloaded from the CCDC.
;
_cell_angle_alpha 90
_cell_angle_beta 90
_cell_angle_gamma 90
_cell_formula_units_Z 4
_cell_length_a 7.1533(11)
_cell_length_b 12.457(3)
_cell_length_c 14.899(2)
_cell_measurement_reflns_used 1364
_cell_measurement_temperature 99.00
_cell_measurement_theta_max 33.550
_cell_measurement_theta_min 2.131
_cell_volume 1327.6(4)
_computing_cell_refinement 'SAINT V8.40B (?, 2016)'
_computing_data_reduction 'SAINT V8.40B (?, 2016)'
_computing_molecular_graphics 'Olex2 1.5 (Dolomanov et al., 2009)'
_computing_publication_material 'Olex2 1.5 (Dolomanov et al., 2009)'
_computing_structure_refinement 'SHELXL 2018/3 (Sheldrick, 2015)'
_computing_structure_solution 'SHELXT 2018/2 (Sheldrick, 2018)'
_diffrn_ambient_temperature 99.00
_diffrn_measured_fraction_theta_full 0.989
_diffrn_measured_fraction_theta_max 0.929
_diffrn_measurement_device_type 'Bruker APEX-II CCD'
_diffrn_measurement_method '\f and \w scans'
_diffrn_radiation_type MoK\a
_diffrn_radiation_wavelength 0.71073
_diffrn_reflns_av_R_equivalents 0.0818
_diffrn_reflns_av_unetI/netI 0.1163
_diffrn_reflns_Laue_measured_fraction_full 0.989
_diffrn_reflns_Laue_measured_fraction_max 0.929
_diffrn_reflns_limit_h_max 9
_diffrn_reflns_limit_h_min -10
_diffrn_reflns_limit_k_max 18
_diffrn_reflns_limit_k_min -17
_diffrn_reflns_limit_l_max 20
_diffrn_reflns_limit_l_min -23
_diffrn_reflns_number 10550
_diffrn_reflns_point_group_measured_fraction_full 0.992
_diffrn_reflns_point_group_measured_fraction_max 0.892
_diffrn_reflns_theta_full 25.242
_diffrn_reflns_theta_max 33.550
_diffrn_reflns_theta_min 2.131
_diffrn_source_current 1.0
_diffrn_source_power 0.05
_diffrn_source_voltage 50.0
_diffrn_standards_number 0
_exptl_absorpt_coefficient_mu 0.090
_exptl_absorpt_correction_T_max 0.7466
_exptl_absorpt_correction_T_min 0.4869
_exptl_absorpt_correction_type multi-scan
_exptl_absorpt_process_details
;
SADABS-2016/2 (Bruker,2016/2) was used for absorption correction.
wR2(int) was 0.1188 before and 0.0731 after correction.
The Ratio of minimum to maximum transmission is 0.6522.
The \l/2 correction factor is Not present.
;
_exptl_crystal_colour 'clear yellowish red'
_exptl_crystal_colour_lustre clear
_exptl_crystal_colour_modifier yellowish
_exptl_crystal_colour_primary red
_exptl_crystal_density_diffrn 1.297
_exptl_crystal_description block
_exptl_crystal_F_000 552
_exptl_crystal_size_max 0.153
_exptl_crystal_size_mid 0.136
_exptl_crystal_size_min 0.124
_refine_diff_density_max 0.323
_refine_diff_density_min -0.240
_refine_diff_density_rms 0.054
_refine_ls_abs_structure_details
;
 Flack x determined using 711 quotients [(I+)-(I-)]/[(I+)+(I-)]
 (Parsons, Flack and Wagner, Acta Cryst. B69 (2013) 249-259).
;
_refine_ls_abs_structure_Flack 1.2(10)
_refine_ls_extinction_method none
_refine_ls_goodness_of_fit_ref 1.029
_refine_ls_hydrogen_treatment constr
_refine_ls_matrix_type full
_refine_ls_number_parameters 202
_refine_ls_number_reflns 4670
_refine_ls_number_restraints 194
_refine_ls_restrained_S_all 1.081
_refine_ls_R_factor_all 0.1317
_refine_ls_R_factor_gt 0.0753
_refine_ls_shift/su_max 0.000
_refine_ls_shift/su_mean 0.000
_refine_ls_structure_factor_coef Fsqd
_refine_ls_weighting_details 'w=1/[\s^2^(Fo^2^)+(0.0874P)^2^+0.0339P] where P=(Fo^2^+2Fc^2^)/3'
_refine_ls_weighting_scheme calc
_refine_ls_wR_factor_gt 0.1722
_refine_ls_wR_factor_ref 0.2105
_reflns_Friedel_coverage 0.693
_reflns_Friedel_fraction_full 0.996
_reflns_Friedel_fraction_max 0.843
_reflns_number_gt 2663
_reflns_number_total 4670
_reflns_threshold_expression 'I > 2\s(I)'
_cod_data_source_file d4cc05607h2.cif
_cod_data_source_block PO_04_89
_cod_depositor_comments
;
The following automatic conversions were performed:

data item '_atom_sites_solution_primary' value 'DUAL' was changed to
'dual' in accordance with the
/home/data/users/saulius/crontab/automatic-downloads/rss-feeds/RSC/lib/dictionaries/cif_core.dic
dictionary named 'cif_core.dic' version 2.4.2 last updated on
2011-04-26.

Automatic conversion script
Id: cif_fix_values 8170 2020-07-09 18:12:32Z antanas 
;
_cod_database_code 7134106
_shelx_shelxl_version_number 2018/3
_shelx_space_group_comment
;
The symmetry employed for this shelxl refinement is uniquely defined
by the following loop, which should always be used as a source of
symmetry information in preference to the above space-group names.
They are only intended as comments.
;
_shelx_estimated_absorpt_t_max 0.989
_shelx_estimated_absorpt_t_min 0.986
_olex2_refinement_description
;
1. Fixed Uiso
 At 1.2 times of:
  All C(H) groups, All C(H,H) groups, All C(H,H,H,H) groups
 At 1.5 times of:
  All C(H,H,H) groups
2. Restrained distances
 C14-C13 \\sim C14A-C13A
 with sigma of 0.02
 C15-C13 \\sim C15A-C13A
 with sigma of 0.02
 C14-C15 \\sim C14A-C15A
 with sigma of 0.04
 C9-C14 \\sim C9-C14A
 with sigma of 0.02
 C12-C13 \\sim C12-C13A
 with sigma of 0.02
 C12-C15 \\sim C12-C15A
 with sigma of 0.04
 C9-C13 \\sim C9-C13A
 with sigma of 0.04
 C14-C12 \\sim C14A-C12
 with sigma of 0.04
3. Uiso/Uaniso restraints and constraints
O3 \\sim C2 \\sim C4 \\sim C14A \\sim C3 \\sim C14 \\sim N1 \\sim C15 \\sim C8
\\sim C13 \\sim O2 \\sim C12 \\sim C6 \\sim C13A \\sim C7 \\sim C15A \\sim C1
\\sim C10 \\sim C11 \\sim C5 \\sim O1 \\sim C9: within 2A with sigma of 0.002
and sigma for terminal atoms of 0.004 within 2A
C6 \\sim C3 \\sim N1 \\sim O1 \\sim C2 \\sim C1 \\sim C8 \\sim O2 \\sim C7
\\sim C5 \\sim C4: within 2A with sigma of 0.002 and sigma for terminal atoms
of 0.004 within 2A
C6 \\sim C1 \\sim C2 \\sim C7 \\sim C3 \\sim N1 \\sim C5 \\sim O1 \\sim O2
\\sim C4 \\sim C8: within 2A with sigma of 0.002 and sigma for terminal atoms
of 0.004 within 2A
4. Others
 Sof(H12C)=Sof(H12D)=Sof(C14A)=Sof(H14C)=Sof(H14D)=Sof(C13A)=Sof(H13A)=
 Sof(C15A)=Sof(H15D)=Sof(H15E)=Sof(H15F)=1-FVAR(1)
 Sof(C14)=Sof(H14A)=Sof(H14B)=Sof(H12A)=Sof(H12B)=Sof(C15)=Sof(H15A)=Sof(H15B)=
 Sof(H15C)=Sof(C13)=Sof(H13)=FVAR(1)
5.a Ternary CH refined with riding coordinates:
 C13(H13), C13A(H13A)
5.b Secondary CH2 refined with riding coordinates:
 C8(H8A,H8B), C7(H7A,H7B), C14(H14A,H14B), C12(H12A,H12B), C12(H12C,H12D),
 C14A(H14C,H14D)
5.c Aromatic/amide H refined with riding coordinates:
 C3(H3), C5(H5), C6(H6), C2(H2), C10(H10)
5.d Idealised Me refined as rotating group:
 C15(H15A,H15B,H15C), C15A(H15D,H15E,H15F)
;
_olex2_submission_original_sample_id PO_04_89
_olex2_submission_special_instructions 'No special instructions were received'

loop_
_space_group_symop_operation_xyz
'x, y, z'
'-x+1/2, -y, z+1/2'
'-x, y+1/2, -z+1/2'
'x+1/2, -y+1/2, -z'

loop_
_atom_site_label
_atom_site_type_symbol
_atom_site_fract_x
_atom_site_fract_y
_atom_site_fract_z
_atom_site_U_iso_or_equiv
_atom_site_adp_type
_atom_site_occupancy
_atom_site_site_symmetry_order
_atom_site_calc_flag
_atom_site_refinement_flags_posn
_atom_site_refinement_flags_adp
_atom_site_refinement_flags_occupancy
_atom_site_disorder_assembly
_atom_site_disorder_group
O1 O 0.5802(4) 0.7027(3) 0.83756(16) 0.0572(8) Uani 1 1 d . U . . .
O2 O 0.4779(4) 0.5394(3) 0.84501(15) 0.0554(8) Uani 1 1 d . U . . .
N1 N 0.5173(4) 0.6209(3) 0.80274(17) 0.0428(7) Uani 1 1 d . U . . .
C4 C 0.4452(5) 0.6178(2) 0.52183(18) 0.0295(5) Uani 1 1 d . U . . .
C8 C 0.6072(5) 0.5768(3) 0.37676(18) 0.0313(6) Uani 1 1 d . U . . .
H8A H 0.709863 0.626307 0.393274 0.038 Uiso 1 1 calc R U . . .
H8B H 0.639438 0.504603 0.399875 0.038 Uiso 1 1 calc R U . . .
C3 C 0.4987(5) 0.7113(3) 0.56522(19) 0.0317(6) Uani 1 1 d . U . . .
H3 H 0.518696 0.774782 0.531278 0.038 Uiso 1 1 calc R U . . .
C7 C 0.4256(5) 0.6149(3) 0.42117(17) 0.0312(6) Uani 1 1 d . U . . .
H7A H 0.393861 0.687497 0.398901 0.037 Uiso 1 1 calc R U . . .
H7B H 0.322450 0.565779 0.404582 0.037 Uiso 1 1 calc R U . . .
C1 C 0.4921(5) 0.6201(3) 0.70503(19) 0.0346(6) Uani 1 1 d . U . . .
C5 C 0.4165(5) 0.5255(3) 0.57213(19) 0.0348(6) Uani 1 1 d . U . . .
H5 H 0.381037 0.461043 0.542624 0.042 Uiso 1 1 calc R U . . .
C6 C 0.4386(5) 0.5255(3) 0.6646(2) 0.0356(6) Uani 1 1 d . U . . .
H6 H 0.417479 0.462363 0.698880 0.043 Uiso 1 1 calc R U . . .
C2 C 0.5235(5) 0.7133(3) 0.65773(19) 0.0347(6) Uani 1 1 d . U . . .
H2 H 0.561085 0.777245 0.687470 0.042 Uiso 1 1 calc R U . . .
C9 C 0.5914(5) 0.5720(2) 0.27620(17) 0.0303(5) Uani 1 1 d D U . . .
C10 C 0.5730(5) 0.4795(2) 0.23301(19) 0.0329(6) Uani 1 1 d . U . . .
H10 H 0.570687 0.415221 0.267319 0.040 Uiso 1 1 calc R U . . .
C11 C 0.5561(5) 0.4711(3) 0.1354(2) 0.0355(6) Uani 1 1 d . U . . .
C14 C 0.5657(12) 0.6791(6) 0.2272(5) 0.0330(8) Uani 0.526(9) 1 d D U P A 1
H14A H 0.431650 0.698764 0.226954 0.040 Uiso 0.526(9) 1 calc R U P A 1
H14B H 0.635145 0.736059 0.259355 0.040 Uiso 0.526(9) 1 calc R U P A 1
O3 O 0.5369(4) 0.38406(19) 0.09888(16) 0.0488(7) Uani 1 1 d . U . . .
C12 C 0.5658(6) 0.5728(3) 0.0834(2) 0.0410(6) Uani 1 1 d D U . . .
H12A H 0.439045 0.588551 0.060186 0.049 Uiso 0.526(9) 1 calc R U P A 1
H12B H 0.647694 0.560539 0.030833 0.049 Uiso 0.526(9) 1 calc R U P A 1
H12C H 0.691994 0.577855 0.056462 0.049 Uiso 0.474(9) 1 calc R U P A 2
H12D H 0.475158 0.567753 0.033363 0.049 Uiso 0.474(9) 1 calc R U P A 2
C15 C 0.5775(18) 0.7742(10) 0.0777(10) 0.0390(16) Uani 0.526(9) 1 d D U P A 1
H15A H 0.447688 0.792815 0.091790 0.058 Uiso 0.526(9) 1 calc R U P A 1
H15B H 0.589189 0.759878 0.013281 0.058 Uiso 0.526(9) 1 calc R U P A 1
H15C H 0.659449 0.834158 0.094168 0.058 Uiso 0.526(9) 1 calc R U P A 1
C13 C 0.6356(13) 0.6716(5) 0.1319(4) 0.0355(8) Uani 0.526(9) 1 d D U P A 1
H13 H 0.775291 0.668478 0.133643 0.043 Uiso 0.526(9) 1 calc R U P A 1
C14A C 0.6221(13) 0.6725(7) 0.2239(5) 0.0334(9) Uani 0.474(9) 1 d D U P A 2
H14C H 0.758181 0.684397 0.216957 0.040 Uiso 0.474(9) 1 calc R U P A 2
H14D H 0.570495 0.733911 0.258103 0.040 Uiso 0.474(9) 1 calc R U P A 2
C13A C 0.5305(15) 0.6696(6) 0.1301(4) 0.0355(8) Uani 0.474(9) 1 d D U P A 2
H13A H 0.392441 0.679307 0.136687 0.043 Uiso 0.474(9) 1 calc R U P A 2
C15A C 0.615(2) 0.7705(11) 0.0788(12) 0.0381(16) Uani 0.474(9) 1 d D U P A 2
H15D H 0.738571 0.752112 0.054739 0.057 Uiso 0.474(9) 1 calc R U P A 2
H15E H 0.627229 0.830829 0.120681 0.057 Uiso 0.474(9) 1 calc R U P A 2
H15F H 0.531891 0.790871 0.029433 0.057 Uiso 0.474(9) 1 calc R U P A 2

loop_
_atom_site_aniso_label
_atom_site_aniso_U_11
_atom_site_aniso_U_22
_atom_site_aniso_U_33
_atom_site_aniso_U_23
_atom_site_aniso_U_13
_atom_site_aniso_U_12
O1 0.0537(17) 0.090(2) 0.0280(11) -0.0114(12) 0.0002(12) 0.0005(17)
O2 0.0520(16) 0.088(2) 0.0263(11) 0.0158(12) 0.0018(12) 0.0056(15)
N1 0.0365(13) 0.0695(16) 0.0225(10) 0.0014(11) 0.0030(10) 0.0067(13)
C4 0.0327(12) 0.0328(11) 0.0231(9) 0.0003(9) 0.0000(10) 0.0040(11)
C8 0.0371(13) 0.0346(12) 0.0224(10) 0.0004(10) -0.0010(10) 0.0024(12)
C3 0.0377(13) 0.0343(12) 0.0231(11) -0.0006(9) 0.0020(11) 0.0001(12)
C7 0.0361(13) 0.0356(12) 0.0219(10) -0.0009(9) -0.0020(11) 0.0033(12)
C1 0.0328(12) 0.0504(13) 0.0207(9) 0.0032(10) 0.0015(9) 0.0036(12)
C5 0.0406(14) 0.0354(12) 0.0284(12) 0.0023(10) -0.0002(12) 0.0008(12)
C6 0.0386(13) 0.0415(13) 0.0265(11) 0.0060(10) 0.0022(12) 0.0022(13)
C2 0.0367(14) 0.0432(13) 0.0242(11) -0.0037(10) 0.0019(11) -0.0015(12)
C9 0.0381(12) 0.0321(10) 0.0207(9) -0.0002(9) -0.0007(10) 0.0011(11)
C10 0.0417(13) 0.0315(12) 0.0256(11) 0.0000(9) -0.0010(11) 0.0043(12)
C11 0.0443(14) 0.0344(12) 0.0276(11) -0.0049(10) -0.0032(11) 0.0037(12)
C14 0.0444(19) 0.0318(14) 0.0226(12) -0.0013(12) -0.0013(16) -0.0002(16)
O3 0.0711(18) 0.0371(12) 0.0382(11) -0.0124(10) -0.0104(12) 0.0119(13)
C12 0.0560(15) 0.0415(12) 0.0255(10) -0.0010(10) -0.0044(12) -0.0034(13)
C15 0.051(4) 0.038(2) 0.028(2) 0.007(2) 0.001(3) 0.003(3)
C13 0.0481(18) 0.0342(13) 0.0243(12) -0.0002(12) -0.0013(15) -0.0005(16)
C14A 0.0446(19) 0.0326(14) 0.0228(13) -0.0014(13) -0.0012(16) -0.0011(16)
C13A 0.0480(18) 0.0344(13) 0.0240(12) -0.0005(12) -0.0017(16) 0.0005(16)
C15A 0.049(4) 0.038(3) 0.027(2) 0.003(2) 0.001(3) 0.004(3)

loop_
_atom_type_symbol
_atom_type_description
_atom_type_scat_dispersion_real
_atom_type_scat_dispersion_imag
_atom_type_scat_source
C C 0.0033 0.0016 'International Tables Vol C Tables 4.2.6.8 and 6.1.1.4'
H H 0.0000 0.0000 'International Tables Vol C Tables 4.2.6.8 and 6.1.1.4'
N N 0.0061 0.0033 'International Tables Vol C Tables 4.2.6.8 and 6.1.1.4'
O O 0.0106 0.0060 'International Tables Vol C Tables 4.2.6.8 and 6.1.1.4'

loop_
_geom_angle_atom_site_label_1
_geom_angle_atom_site_label_2
_geom_angle_atom_site_label_3
_geom_angle
_geom_angle_site_symmetry_1
_geom_angle_site_symmetry_3
_geom_angle_publ_flag
O1 N1 C1 118.0(3) . . ?
O2 N1 O1 123.6(3) . . ?
O2 N1 C1 118.3(3) . . ?
C3 C4 C7 120.7(3) . . ?
C3 C4 C5 119.0(2) . . ?
C5 C4 C7 120.2(3) . . ?
H8A C8 H8B 107.9 . . ?
C7 C8 H8A 109.2 . . ?
C7 C8 H8B 109.2 . . ?
C9 C8 H8A 109.2 . . ?
C9 C8 H8B 109.2 . . ?
C9 C8 C7 112.2(3) . . ?
C4 C3 H3 119.5 . . ?
C4 C3 C2 120.9(3) . . ?
C2 C3 H3 119.5 . . ?
C4 C7 C8 111.0(3) . . ?
C4 C7 H7A 109.4 . . ?
C4 C7 H7B 109.4 . . ?
C8 C7 H7A 109.4 . . ?
C8 C7 H7B 109.4 . . ?
H7A C7 H7B 108.0 . . ?
C6 C1 N1 118.3(3) . . ?
C2 C1 N1 118.8(3) . . ?
C2 C1 C6 122.9(3) . . ?
C4 C5 H5 119.3 . . ?
C6 C5 C4 121.3(3) . . ?
C6 C5 H5 119.3 . . ?
C1 C6 C5 117.8(3) . . ?
C1 C6 H6 121.1 . . ?
C5 C6 H6 121.1 . . ?
C3 C2 H2 120.9 . . ?
C1 C2 C3 118.1(3) . . ?
C1 C2 H2 120.9 . . ?
C8 C9 C14 116.7(4) . . ?
C10 C9 C8 121.7(3) . . ?
C10 C9 C14 120.9(4) . . ?
C10 C9 C14A 119.4(4) . . ?
C14A C9 C8 118.4(4) . . ?
C9 C10 H10 118.2 . . ?
C9 C10 C11 123.5(3) . . ?
C11 C10 H10 118.2 . . ?
C10 C11 C12 117.0(3) . . ?
O3 C11 C10 121.1(3) . . ?
O3 C11 C12 122.0(3) . . ?
C9 C14 H14A 109.5 . . ?
C9 C14 H14B 109.5 . . ?
H14A C14 H14B 108.1 . . ?
C13 C14 C9 110.8(5) . . ?
C13 C14 H14A 109.5 . . ?
C13 C14 H14B 109.5 . . ?
C11 C12 H12A 108.0 . . ?
C11 C12 H12B 108.0 . . ?
C11 C12 H12C 107.9 . . ?
C11 C12 H12D 107.9 . . ?
C11 C12 C13 117.4(3) . . ?
H12A C12 H12B 107.2 . . ?
H12C C12 H12D 107.2 . . ?
C13 C12 H12A 108.0 . . ?
C13 C12 H12B 108.0 . . ?
C13A C12 C11 117.5(3) . . ?
C13A C12 H12C 107.9 . . ?
C13A C12 H12D 107.9 . . ?
H15A C15 H15B 109.5 . . ?
H15A C15 H15C 109.5 . . ?
H15B C15 H15C 109.5 . . ?
C13 C15 H15A 109.5 . . ?
C13 C15 H15B 109.5 . . ?
C13 C15 H15C 109.5 . . ?
C14 C13 C12 113.0(6) . . ?
C14 C13 C15 110.3(8) . . ?
C14 C13 H13 108.1 . . ?
C12 C13 C15 109.2(8) . . ?
C12 C13 H13 108.1 . . ?
C15 C13 H13 108.1 . . ?
C9 C14A H14C 109.0 . . ?
C9 C14A H14D 109.0 . . ?
C9 C14A C13A 113.0(6) . . ?
H14C C14A H14D 107.8 . . ?
C13A C14A H14C 109.0 . . ?
C13A C14A H14D 109.0 . . ?
C12 C13A C14A 112.9(7) . . ?
C12 C13A H13A 109.1 . . ?
C12 C13A C15A 111.7(9) . . ?
C14A C13A H13A 109.1 . . ?
C14A C13A C15A 104.8(9) . . ?
C15A C13A H13A 109.1 . . ?
C13A C15A H15D 109.5 . . ?
C13A C15A H15E 109.5 . . ?
C13A C15A H15F 109.5 . . ?
H15D C15A H15E 109.5 . . ?
H15D C15A H15F 109.5 . . ?
H15E C15A H15F 109.5 . . ?

loop_
_geom_bond_atom_site_label_1
_geom_bond_atom_site_label_2
_geom_bond_distance
_geom_bond_site_symmetry_2
_geom_bond_publ_flag
O1 N1 1.228(4) . ?
O2 N1 1.228(4) . ?
N1 C1 1.467(4) . ?
C4 C3 1.385(4) . ?
C4 C7 1.507(4) . ?
C4 C5 1.388(4) . ?
C8 H8A 0.9900 . ?
C8 H8B 0.9900 . ?
C8 C7 1.533(5) . ?
C8 C9 1.504(4) . ?
C3 H3 0.9500 . ?
C3 C2 1.390(4) . ?
C7 H7A 0.9900 . ?
C7 H7B 0.9900 . ?
C1 C6 1.378(5) . ?
C1 C2 1.377(4) . ?
C5 H5 0.9500 . ?
C5 C6 1.386(4) . ?
C6 H6 0.9500 . ?
C2 H2 0.9500 . ?
C9 C10 1.326(4) . ?
C9 C14 1.532(8) . ?
C9 C14A 1.491(9) . ?
C10 H10 0.9500 . ?
C10 C11 1.463(4) . ?
C11 O3 1.221(4) . ?
C11 C12 1.487(4) . ?
C14 H14A 0.9900 . ?
C14 H14B 0.9900 . ?
C14 C13 1.507(9) . ?
C12 H12A 0.9900 . ?
C12 H12B 0.9900 . ?
C12 H12C 0.9900 . ?
C12 H12D 0.9900 . ?
C12 C13 1.513(7) . ?
C12 C13A 1.415(8) . ?
C15 H15A 0.9800 . ?
C15 H15B 0.9800 . ?
C15 H15C 0.9800 . ?
C15 C13 1.568(11) . ?
C13 H13 1.0000 . ?
C14A H14C 0.9900 . ?
C14A H14D 0.9900 . ?
C14A C13A 1.544(10) . ?
C13A H13A 1.0000 . ?
C13A C15A 1.591(13) . ?
C15A H15D 0.9800 . ?
C15A H15E 0.9800 . ?
C15A H15F 0.9800 . ?

loop_
_geom_torsion_atom_site_label_1
_geom_torsion_atom_site_label_2
_geom_torsion_atom_site_label_3
_geom_torsion_atom_site_label_4
_geom_torsion
_geom_torsion_site_symmetry_1
_geom_torsion_site_symmetry_2
_geom_torsion_site_symmetry_3
_geom_torsion_site_symmetry_4
_geom_torsion_publ_flag
O1 N1 C1 C6 174.0(3) . . . . ?
O1 N1 C1 C2 -5.7(5) . . . . ?
O2 N1 C1 C6 -4.7(5) . . . . ?
O2 N1 C1 C2 175.6(3) . . . . ?
N1 C1 C6 C5 -179.5(3) . . . . ?
N1 C1 C2 C3 -179.9(3) . . . . ?
C4 C3 C2 C1 -0.5(5) . . . . ?
C4 C5 C6 C1 -0.7(5) . . . . ?
C8 C9 C10 C11 179.7(3) . . . . ?
C8 C9 C14 C13 154.8(6) . . . . ?
C8 C9 C14A C13A -157.7(6) . . . . ?
C3 C4 C7 C8 93.2(4) . . . . ?
C3 C4 C5 C6 0.6(5) . . . . ?
C7 C4 C3 C2 -177.6(3) . . . . ?
C7 C4 C5 C6 178.3(3) . . . . ?
C7 C8 C9 C10 -104.4(4) . . . . ?
C7 C8 C9 C14 66.1(5) . . . . ?
C7 C8 C9 C14A 83.7(5) . . . . ?
C5 C4 C3 C2 0.0(5) . . . . ?
C5 C4 C7 C8 -84.4(4) . . . . ?
C6 C1 C2 C3 0.4(5) . . . . ?
C2 C1 C6 C5 0.2(5) . . . . ?
C9 C8 C7 C4 179.5(3) . . . . ?
C9 C10 C11 O3 -179.0(4) . . . . ?
C9 C10 C11 C12 1.7(6) . . . . ?
C9 C14 C13 C12 47.6(9) . . . . ?
C9 C14 C13 C15 170.2(7) . . . . ?
C9 C14A C13A C12 -46.4(11) . . . . ?
C9 C14A C13A C15A -168.1(8) . . . . ?
C10 C9 C14 C13 -34.7(9) . . . . ?
C10 C9 C14A C13A 30.2(10) . . . . ?
C10 C11 C12 C13 13.7(6) . . . . ?
C10 C11 C12 C13A -19.7(7) . . . . ?
C11 C12 C13 C14 -39.2(9) . . . . ?
C11 C12 C13 C15 -162.4(7) . . . . ?
C11 C12 C13A C14A 41.5(10) . . . . ?
C11 C12 C13A C15A 159.3(7) . . . . ?
C14 C9 C10 C11 9.6(6) . . . . ?
O3 C11 C12 C13 -165.6(5) . . . . ?
O3 C11 C12 C13A 161.0(6) . . . . ?
C14A C9 C10 C11 -8.5(7) . . . . ?
